data_2310500
loop_
_publ_author_name
'Teufer, G.'

_publ_section_title
;
 The crystal structure of beta iron(III) trifluoride trihydrate, beta-Fe
 F3 (H2 O)3
;
_journal_name_full 'Acta Crystallographica (1,1948-23,1967)'
_journal_page_first 1480
_journal_page_last 1480
_journal_volume 17
_journal_year 1964
_chemical_formula_sum 'F3 Fe H6 O3'
_chemical_name_systematic 'Fe F3 (H2 O)3'
_space_group_IT_number 85
_symmetry_space_group_name_Hall 'P 4ab -1ab'
_symmetry_space_group_name_H-M 'P 4/n :1'
_cell_angle_alpha 90
_cell_angle_beta 90
_cell_angle_gamma 90
_cell_formula_units_Z 2
_cell_length_a 7.846
_cell_length_b 7.846
_cell_length_c 3.877
_cell_volume 238.667
_citation_journal_id_ASTM ACCRA9
_cod_data_source_file Teufer_ACCRA9_1964_937.cif
_cod_data_source_block H6F3Fe1O3
_cod_original_sg_symbol_Hall '-P 4a (x-1/4,y+1/4,z)'
_cod_original_formula_sum 'H6 F3 Fe1 O3'
_cod_database_code 2310500

loop_
_symmetry_equiv_pos_as_xyz
x,y,z
-y+1/2,x+1/2,z
-x,-y,z
y+1/2,-x+1/2,z
-x+1/2,-y+1/2,-z
y,-x,-z
x+1/2,y+1/2,-z
-y,x,-z

loop_
_atom_site_label
_atom_site_type_symbol
_atom_site_fract_x
_atom_site_fract_y
_atom_site_fract_z
_atom_site_occupancy
_atom_site_U_iso_or_equiv
O2 O-2 0.2754 0.1025 0.1394 0.5 0.0
Fe1 Fe+3 0 0.5 0.1453 1 0.0
F2 F-1 0.2754 0.1025 0.1394 0.5 0.0
O1 O-2 0 0 0.5 1 0.0
F1 F-1 0 0.5 0.6421 1 0.0
